data_7209946
loop_
_publ_author_name
'Bia\/lo\'nska, Agata'
'Ciunik, Zbigniew'

_publ_section_title
;
 Solid solutions of quasi-isomorphous diastereomeric salts -- kinetics
 versus thermodynamics
;
_journal_issue 28
_journal_name_full CrystEngComm
_journal_page_first 5681
_journal_paper_doi 10.1039/c3ce40512e
_journal_volume 15
_journal_year 2013
_chemical_absolute_configuration rmad
_chemical_formula_moiety 'C23 H27 N2 O4, C11 H11 N2 O6, C2 H6 O, 0.79(H2 O)'
_chemical_formula_sum 'C36 H45.61 N4 O11.81'
_chemical_formula_weight 723.30
_chemical_name_systematic
;
brucinium N-(3-nitrobenzoyl)-(D~0.84~L~0.16~)-threoninate ethanol
solvate 0.79-hydrate
;
_space_group_IT_number 19
_symmetry_cell_setting orthorhombic
_symmetry_space_group_name_Hall 'P 2ac 2ab'
_symmetry_space_group_name_H-M 'P 21 21 21'
_atom_sites_solution_hydrogens geom
_atom_sites_solution_primary direct
_atom_sites_solution_secondary difmap
_audit_creation_method SHELXL-97
_cell_angle_alpha 90.00
_cell_angle_beta 90.00
_cell_angle_gamma 90.00
_cell_formula_units_Z 4
_cell_length_a 7.938(2)
_cell_length_b 12.330(3)
_cell_length_c 35.775(5)
_cell_measurement_reflns_used 947
_cell_measurement_temperature 100(2)
_cell_measurement_theta_max 87.3628
_cell_measurement_theta_min 2.4681
_cell_volume 3501.5(13)
_computing_cell_refinement
;
CrysAlis RED, Oxford Diffraction Ltd.,
Version 1.171.33.66 (release 28-04-2010 CrysAlis171 .NET)
(compiled Apr 28 2010,14:27:37)
;
_computing_data_collection
;
CrysAlis CCD, Oxford Diffraction Ltd.,
Version 1.171.33.66 (release 28-04-2010 CrysAlis171 .NET)
(compiled Apr 28 2010,14:27:37)
;
_computing_data_reduction
;
CrysAlis RED, Oxford Diffraction Ltd.,
Version 1.171.33.66 (release 28-04-2010 CrysAlis171 .NET)
(compiled Apr 28 2010,14:27:37)
;
_computing_structure_refinement
;
SHELXL-97 (Sheldrick, G. M. (2008). <i>Acta Cryst.</i> <b>A64</b>, 112-122.)
;
_computing_structure_solution
;
SIR2004 (Burla, M. C., Caliandro, R., Camalli, M., Carrozzini, B.,
Cascarano, G. L., De Caro, L., Giacovazzo, C., Polidori G.,
Spagna, R., J. Appl. Cryst. 2005. 38, 381-388.)
;
_diffrn_ambient_temperature 100(2)
_diffrn_measured_fraction_theta_full 0.976
_diffrn_measured_fraction_theta_max 0.977
_diffrn_measurement_device_type 'Xcalibur, Onyx'
_diffrn_measurement_method '\w scans'
_diffrn_radiation_monochromator graphite
_diffrn_radiation_source 'fine-focus sealed tube'
_diffrn_radiation_type 'Cu K\a'
_diffrn_radiation_wavelength 1.54175
_diffrn_reflns_av_R_equivalents 0.1385
_diffrn_reflns_av_sigmaI/netI 0.2288
_diffrn_reflns_limit_h_max 9
_diffrn_reflns_limit_h_min -9
_diffrn_reflns_limit_k_max 15
_diffrn_reflns_limit_k_min -15
_diffrn_reflns_limit_l_max 43
_diffrn_reflns_limit_l_min -45
_diffrn_reflns_number 10739
_diffrn_reflns_theta_full 77.92
_diffrn_reflns_theta_max 77.92
_diffrn_reflns_theta_min 2.47
_diffrn_standards_number 0
_exptl_absorpt_coefficient_mu 0.862
_exptl_absorpt_correction_type none
_exptl_crystal_colour colorless
_exptl_crystal_density_diffrn 1.372
_exptl_crystal_density_method 'not measured'
_exptl_crystal_description needle
_exptl_crystal_F_000 1536
_exptl_crystal_size_max 0.75
_exptl_crystal_size_mid 0.05
_exptl_crystal_size_min 0.05
_refine_diff_density_max 0.405
_refine_diff_density_min -0.361
_refine_diff_density_rms 0.087
_refine_ls_abs_structure_details 'Flack H D (1983), Acta Cryst. A39, 876-881'
_refine_ls_abs_structure_Flack 0.0(5)
_refine_ls_extinction_coef 0.0016(2)
_refine_ls_extinction_expression Fc^*^=kFc[1+0.001xFc^2^\l^3^/sin(2\q)]^-1/4^
_refine_ls_extinction_method SHELXL
_refine_ls_goodness_of_fit_ref 0.834
_refine_ls_hydrogen_treatment constr
_refine_ls_matrix_type full
_refine_ls_number_parameters 598
_refine_ls_number_reflns 6474
_refine_ls_number_restraints 220
_refine_ls_restrained_S_all 0.822
_refine_ls_R_factor_all 0.1631
_refine_ls_R_factor_gt 0.0888
_refine_ls_shift/su_max 0.000
_refine_ls_shift/su_mean 0.000
_refine_ls_structure_factor_coef Fsqd
_refine_ls_weighting_details 'calc w=1/[\s^2^(Fo^2^)+(0.0877P)^2^+0.0000P] where P=(Fo^2^+2Fc^2^)/3'
_refine_ls_weighting_scheme calc
_refine_ls_wR_factor_gt 0.1948
_refine_ls_wR_factor_ref 0.2306
_reflns_number_gt 2594
_reflns_number_total 6474
_reflns_threshold_expression >2sigma(I)
_cod_data_source_file c3ce40512e.txt
_cod_data_source_block B3NB(DL)T
_cod_original_sg_symbol_Hall 'P 2ac 2ab '
_cod_database_code 7209946

loop_
_symmetry_equiv_pos_as_xyz
'x, y, z'
'-x+1/2, -y, z+1/2'
'-x, y+1/2, -z+1/2'
'x+1/2, -y+1/2, -z'

loop_
_atom_site_label
_atom_site_type_symbol
_atom_site_fract_x
_atom_site_fract_y
_atom_site_fract_z
_atom_site_U_iso_or_equiv
_atom_site_adp_type
_atom_site_occupancy
_atom_site_symmetry_multiplicity
_atom_site_calc_flag
_atom_site_refinement_flags
_atom_site_disorder_assembly
_atom_site_disorder_group
O1 O 0.7947(7) -0.2721(4) 0.68023(12) 0.0352(11) Uani 1 1 d . . .
O2 O 0.7614(7) 0.3060(4) 0.81822(12) 0.0418(13) Uani 1 1 d . . .
O3 O 0.7308(7) 0.4208(4) 0.75846(14) 0.0439(13) Uani 1 1 d . . .
O4 O 0.7814(8) -0.0941(4) 0.79543(12) 0.0515(16) Uani 1 1 d . . .
N1 N 0.8466(8) -0.0190(5) 0.73935(15) 0.0305(13) Uani 1 1 d . . .
N2 N 0.8878(7) 0.0731(5) 0.61534(15) 0.0355(14) Uani 1 1 d . . .
H2A H 0.9026 0.1311 0.5991 0.043 Uiso 1 1 calc R . .
C1 C 0.8050(10) 0.1397(6) 0.78337(19) 0.0370(16) Uani 1 1 d . . .
H1A H 0.8072 0.0968 0.8054 0.044 Uiso 1 1 calc R . .
C2 C 0.7807(10) 0.2516(6) 0.78523(18) 0.0357(17) Uani 1 1 d . . .
C3 C 0.7664(10) 0.3124(6) 0.75283(19) 0.0371(17) Uani 1 1 d . . .
C4 C 0.7942(10) 0.2666(6) 0.71823(18) 0.0363(16) Uani 1 1 d . . .
H4A H 0.7935 0.3102 0.6963 0.044 Uiso 1 1 calc R . .
C5 C 0.8239(10) 0.1531(5) 0.71584(19) 0.0364(17) Uani 1 1 d . . .
C6 C 0.8262(10) 0.0926(6) 0.74812(17) 0.0354(16) Uani 1 1 d . . .
C7 C 0.8709(9) 0.0862(6) 0.68252(17) 0.0309(15) Uani 1 1 d . . .
C8 C 0.8410(9) -0.0322(5) 0.69768(17) 0.0295(14) Uani 1 1 d . . .
H8A H 0.9364 -0.0797 0.6896 0.035 Uiso 1 1 calc R . .
C9 C 0.7980(11) -0.1012(6) 0.76113(18) 0.0382(17) Uani 1 1 d . . .
C10 C 0.7650(11) -0.2093(6) 0.74178(17) 0.0394(17) Uani 1 1 d . . .
H10A H 0.6901 -0.2528 0.7581 0.047 Uiso 1 1 calc R . .
H10B H 0.8734 -0.2487 0.7399 0.047 Uiso 1 1 calc R . .
C11 C 0.6846(9) -0.2052(6) 0.70193(17) 0.0334(15) Uani 1 1 d . . .
H11A H 0.5685 -0.2368 0.7024 0.040 Uiso 1 1 calc R . .
C12 C 0.7337(11) -0.2924(6) 0.64283(19) 0.0432(18) Uani 1 1 d . . .
H12A H 0.6090 -0.2930 0.6430 0.052 Uiso 1 1 calc R . .
H12B H 0.7727 -0.3648 0.6345 0.052 Uiso 1 1 calc R . .
C13 C 0.7937(10) -0.2089(6) 0.61596(19) 0.0375(16) Uani 1 1 d . . .
H13A H 0.8667 -0.2295 0.5962 0.045 Uiso 1 1 calc R . .
C14 C 0.7464(10) -0.1050(7) 0.61925(18) 0.0391(17) Uani 1 1 d . . .
C15 C 0.8151(11) -0.0218(6) 0.59285(18) 0.0405(18) Uani 1 1 d . . .
H15A H 0.7242 0.0046 0.5762 0.049 Uiso 1 1 calc R . .
H15B H 0.9043 -0.0545 0.5771 0.049 Uiso 1 1 calc R . .
C16 C 1.0537(10) 0.0462(6) 0.6315(2) 0.0370(17) Uani 1 1 d . . .
H16A H 1.1460 0.0751 0.6158 0.044 Uiso 1 1 calc R . .
H16B H 1.0676 -0.0333 0.6339 0.044 Uiso 1 1 calc R . .
C17 C 1.0529(10) 0.1012(6) 0.67032(19) 0.0387(18) Uani 1 1 d . . .
H17A H 1.1317 0.0649 0.6877 0.046 Uiso 1 1 calc R . .
H17B H 1.0827 0.1790 0.6685 0.046 Uiso 1 1 calc R . .
C18 C 0.6787(9) -0.0872(6) 0.68900(17) 0.0337(15) Uani 1 1 d . . .
H18A H 0.5922 -0.0510 0.7051 0.040 Uiso 1 1 calc R . .
C19 C 0.6226(10) -0.0653(6) 0.64745(19) 0.0383(17) Uani 1 1 d . . .
H19A H 0.5117 -0.1014 0.6429 0.046 Uiso 1 1 calc R . .
C20 C 0.6006(9) 0.0559(7) 0.6438(2) 0.0376(18) Uani 1 1 d . . .
H20A H 0.5480 0.0733 0.6195 0.045 Uiso 1 1 calc R . .
H20B H 0.5258 0.0829 0.6639 0.045 Uiso 1 1 calc R . .
C21 C 0.7701(9) 0.1100(6) 0.64659(17) 0.0329(16) Uani 1 1 d . . .
H21A H 0.7539 0.1902 0.6445 0.040 Uiso 1 1 calc R . .
C22 C 0.7842(12) 0.2460(7) 0.85164(19) 0.053(2) Uani 1 1 d . . .
H22A H 0.7725 0.2945 0.8732 0.079 Uiso 1 1 calc R . .
H22B H 0.8969 0.2135 0.8517 0.079 Uiso 1 1 calc R . .
H22C H 0.6991 0.1886 0.8531 0.079 Uiso 1 1 calc R . .
C23 C 0.7127(14) 0.4867(6) 0.7259(2) 0.058(3) Uani 1 1 d . . .
H23A H 0.6845 0.5610 0.7333 0.087 Uiso 1 1 calc R . .
H23B H 0.6226 0.4575 0.7101 0.087 Uiso 1 1 calc R . .
H23C H 0.8188 0.4869 0.7119 0.087 Uiso 1 1 calc R . .
O5 O 0.9588(8) 0.2102(6) 0.55847(18) 0.0408(16) Uani 0.836(7) 1 d PU A 1
O6 O 0.6964(9) 0.2555(6) 0.57317(18) 0.0455(17) Uani 0.836(7) 1 d PU A 1
O51 O 0.940(5) 0.257(3) 0.5743(10) 0.045(5) Uani 0.164(7) 1 d PU A 2
O61 O 0.678(5) 0.202(3) 0.5578(10) 0.048(5) Uani 0.164(7) 1 d PU A 2
O7 O 0.7401(8) 0.2171(4) 0.47867(16) 0.0371(15) Uani 0.836(7) 1 d P A 1
H7A H 0.6572 0.2429 0.4671 0.056 Uiso 0.836(7) 1 calc PR A 1
O71 O 0.899(4) 0.219(2) 0.4814(8) 0.036(7) Uani 0.164(7) 1 d PU A 2
H71 H 0.9905 0.2187 0.4697 0.054 Uiso 0.164(7) 1 calc PR A 2
O8 O 0.8076(7) 0.5829(4) 0.51969(14) 0.0411(12) Uani 1 1 d . . .
O9 O 0.4332(8) 0.8734(4) 0.56998(16) 0.0497(15) Uani 1 1 d . . .
O10 O 0.1624(7) 0.8676(4) 0.56212(14) 0.0432(13) Uani 1 1 d . . .
N4 N 0.3054(9) 0.8298(5) 0.55851(15) 0.0372(14) Uani 1 1 d . A .
C24 C 0.8213(11) 0.2650(6) 0.5544(2) 0.0376(17) Uani 1 1 d . . .
C25 C 0.8284(10) 0.3533(5) 0.52406(19) 0.0341(15) Uani 1 1 d . A .
H25B H 0.7286 0.4028 0.5244 0.041 Uiso 0.164(7) 1 calc PR A 2
H25A H 0.9265 0.4015 0.5296 0.041 Uiso 0.836(7) 1 d PR A 1
C26 C 0.8591(13) 0.2997(6) 0.4853(2) 0.046(2) Uani 1 1 d . . .
H26B H 0.7375 0.2804 0.4822 0.056 Uiso 0.164(7) 1 calc PR A 2
H26A H 0.9744 0.2670 0.4854 0.056 Uiso 0.836(7) 1 d PR A 1
C27 C 0.8537(12) 0.3821(6) 0.45345(19) 0.046(2) Uani 1 1 d . A .
H27A H 0.8710 0.3447 0.4296 0.069 Uiso 1 1 calc R . .
H27B H 0.9428 0.4361 0.4571 0.069 Uiso 1 1 calc R . .
H27C H 0.7438 0.4183 0.4533 0.069 Uiso 1 1 calc R . .
N3 N 0.6812(10) 0.4176(5) 0.52474(18) 0.0353(17) Uani 0.836(7) 1 d P A 1
H3A H 0.5845 0.3832 0.5268 0.042 Uiso 0.836(7) 1 calc PR A 1
C28 C 0.6744(11) 0.5272(6) 0.5225(2) 0.0262(17) Uani 0.836(7) 1 d P A 1
C29 C 0.5018(9) 0.5744(6) 0.5229(2) 0.0318(15) Uani 1 1 d . . .
H29A H 0.6093 0.5406 0.5218 0.038 Uiso 0.164(7) 1 calc PR A 2
C30 C 0.4828(10) 0.6777(6) 0.5391(2) 0.0369(17) Uani 1 1 d . A .
H30A H 0.5774 0.7155 0.5488 0.044 Uiso 1 1 calc R . .
C31 C 0.3231(10) 0.7233(5) 0.54060(17) 0.0312(14) Uani 1 1 d . . .
C32 C 0.1847(10) 0.6728(5) 0.5275(2) 0.0375(16) Uani 1 1 d . A .
H32A H 0.0763 0.7048 0.5297 0.045 Uiso 1 1 calc R . .
C33 C 0.2067(11) 0.5699(6) 0.5104(2) 0.047(2) Uani 1 1 d . . .
H33A H 0.1128 0.5329 0.5000 0.057 Uiso 0.836(7) 1 calc PR A 1
C34 C 0.3641(10) 0.5241(6) 0.50892(19) 0.0364(17) Uani 1 1 d . A .
H34A H 0.3768 0.4548 0.4977 0.044 Uiso 1 1 calc R . .
N31 N 0.978(6) 0.406(4) 0.5284(13) 0.060(13) Uani 0.164(7) 1 d PU A 2
H31A H 1.0739 0.3736 0.5331 0.072 Uiso 0.164(7) 1 calc PR A 2
C281 C 0.960(6) 0.527(4) 0.5244(14) 0.039(11) Uani 0.164(7) 1 d PU A 2
O100 O 0.417(3) 0.2823(19) 0.6586(6) 0.092(5) Uani 0.338(9) 1 d PDU B 1
H100 H 0.3597 0.3158 0.6745 0.138 Uiso 0.338(9) 1 calc PR B 1
C100 C 0.399(5) 0.335(2) 0.6218(7) 0.089(4) Uani 0.338(9) 1 d PDU B 1
H10C H 0.4547 0.2890 0.6030 0.107 Uiso 0.338(9) 1 calc PR B 1
H10D H 0.2770 0.3367 0.6156 0.107 Uiso 0.338(9) 1 calc PR B 1
C110 C 0.464(5) 0.446(2) 0.6175(10) 0.090(4) Uani 0.338(9) 1 d PDU B 1
H11B H 0.5100 0.4552 0.5923 0.135 Uiso 0.338(9) 1 calc PR B 1
H11C H 0.5533 0.4587 0.6360 0.135 Uiso 0.338(9) 1 calc PR B 1
H11D H 0.3728 0.4983 0.6215 0.135 Uiso 0.338(9) 1 calc PR B 1
O101 O 0.377(2) 0.4799(15) 0.6393(5) 0.091(4) Uani 0.452(11) 1 d PDU C 2
H101 H 0.3423 0.4615 0.6606 0.137 Uiso 0.452(11) 1 calc PR C 2
C101 C 0.272(3) 0.429(2) 0.6106(7) 0.087(4) Uani 0.452(11) 1 d PDU C 2
H10E H 0.2680 0.3498 0.6157 0.105 Uiso 0.452(11) 1 calc PR C 2
H10F H 0.3281 0.4385 0.5861 0.105 Uiso 0.452(11) 1 calc PR C 2
C111 C 0.094(3) 0.469(3) 0.6073(8) 0.088(5) Uani 0.452(11) 1 d PDU C 2
H11E H 0.0353 0.4296 0.5875 0.133 Uiso 0.452(11) 1 calc PR C 2
H11F H 0.0949 0.5470 0.6012 0.133 Uiso 0.452(11) 1 calc PR C 2
H11G H 0.0348 0.4584 0.6311 0.133 Uiso 0.452(11) 1 calc PR C 2
O121 O 0.031(5) 0.460(4) 0.6322(12) 0.094(5) Uani 0.210(11) 1 d PDU D 4
H121 H 0.0544 0.4704 0.6548 0.141 Uiso 0.210(11) 1 calc PR D 4
C121 C 0.183(7) 0.414(5) 0.6123(13) 0.089(5) Uani 0.210(11) 1 d PDU D 4
H12C H 0.2642 0.4736 0.6077 0.107 Uiso 0.210(11) 1 calc PR D 4
H12D H 0.1466 0.3858 0.5877 0.107 Uiso 0.210(11) 1 calc PR D 4
C131 C 0.269(7) 0.325(4) 0.6339(15) 0.090(4) Uani 0.210(11) 1 d PDU D 4
H13B H 0.2360 0.2543 0.6236 0.135 Uiso 0.210(11) 1 calc PR D 4
H13C H 0.2361 0.3287 0.6602 0.135 Uiso 0.210(11) 1 calc PR D 4
H13D H 0.3916 0.3333 0.6318 0.135 Uiso 0.210(11) 1 calc PR D 4
O1W O 0.676(6) 0.403(3) 0.6340(8) 0.069(6) Uani 0.34(4) 1 d PU E 2
H11W H 0.7174 0.3563 0.6194 0.104 Uiso 0.34(4) 1 d PR E 2
H12W H 0.5715 0.4256 0.6352 0.104 Uiso 0.34(4) 1 d PR E 2
O11W O 0.931(7) 0.405(4) 0.6411(12) 0.071(7) Uani 0.164(7) 1 d PU A 6
H13W H 0.9425 0.3345 0.6424 0.107 Uiso 0.164(7) 1 d PR A 6
H14W H 0.8372 0.4289 0.6364 0.107 Uiso 0.164(7) 1 d PR A 6
O12W O 0.751(7) 0.415(3) 0.6366(9) 0.068(6) Uani 0.29(4) 1 d PU F 5
H15W H 0.8581 0.3774 0.6347 0.103 Uiso 0.29(4) 1 d PR F 5
H16W H 0.7528 0.4718 0.6287 0.103 Uiso 0.29(4) 1 d PR F 5

loop_
_atom_site_aniso_label
_atom_site_aniso_U_11
_atom_site_aniso_U_22
_atom_site_aniso_U_33
_atom_site_aniso_U_23
_atom_site_aniso_U_13
_atom_site_aniso_U_12
O1 0.043(3) 0.033(2) 0.030(2) -0.0037(19) 0.006(2) -0.001(2)
O2 0.044(3) 0.053(3) 0.029(2) -0.009(2) 0.002(2) -0.005(3)
O3 0.059(4) 0.031(2) 0.041(3) -0.006(2) 0.003(3) 0.006(3)
O4 0.086(5) 0.049(3) 0.020(2) -0.001(2) 0.006(3) -0.004(3)
N1 0.029(3) 0.040(3) 0.022(3) 0.005(2) -0.001(2) 0.002(3)
N2 0.037(4) 0.043(3) 0.026(3) 0.002(3) -0.003(3) 0.002(3)
C1 0.035(4) 0.049(4) 0.027(3) 0.000(3) 0.001(3) -0.009(4)
C2 0.030(4) 0.053(4) 0.024(3) -0.006(3) -0.001(3) -0.009(3)
C3 0.040(4) 0.039(4) 0.033(3) -0.001(3) 0.003(3) -0.002(3)
C4 0.040(4) 0.040(3) 0.029(3) 0.005(3) 0.000(3) -0.007(4)
C5 0.040(4) 0.036(3) 0.033(3) 0.005(3) 0.006(4) -0.010(4)
C6 0.038(4) 0.042(4) 0.026(3) -0.001(3) 0.001(3) -0.009(4)
C7 0.028(4) 0.045(4) 0.019(3) 0.001(3) 0.005(3) 0.000(3)
C8 0.033(4) 0.027(3) 0.029(3) -0.001(3) -0.005(3) 0.003(3)
C9 0.046(5) 0.040(4) 0.029(3) 0.000(3) 0.003(3) -0.001(4)
C10 0.052(5) 0.036(3) 0.030(3) 0.002(3) 0.001(3) -0.004(4)
C11 0.023(3) 0.044(4) 0.034(3) 0.003(3) 0.004(3) 0.004(3)
C12 0.049(5) 0.044(4) 0.037(3) -0.006(3) -0.010(4) -0.002(4)
C13 0.047(4) 0.037(3) 0.029(3) -0.004(3) -0.006(4) -0.004(4)
C14 0.035(4) 0.056(4) 0.026(3) -0.001(3) -0.011(3) -0.001(4)
C15 0.049(5) 0.050(4) 0.023(3) -0.002(3) 0.003(3) -0.004(4)
C16 0.036(4) 0.039(4) 0.036(4) 0.002(3) 0.007(3) -0.001(3)
C17 0.048(5) 0.044(4) 0.024(3) 0.000(3) 0.007(3) 0.000(4)
C18 0.027(4) 0.045(4) 0.029(3) -0.003(3) 0.009(3) 0.003(4)
C19 0.034(4) 0.047(4) 0.034(4) -0.002(3) -0.005(3) 0.002(3)
C20 0.024(4) 0.060(5) 0.028(3) 0.003(3) 0.000(3) 0.003(4)
C21 0.032(4) 0.039(3) 0.028(3) 0.002(3) -0.007(3) 0.006(3)
C22 0.059(6) 0.069(5) 0.030(4) -0.012(4) -0.003(4) 0.010(5)
C23 0.092(8) 0.039(4) 0.044(4) 0.005(3) -0.003(5) 0.007(5)
O5 0.042(4) 0.044(4) 0.037(3) 0.006(3) 0.008(3) 0.016(3)
O6 0.043(4) 0.056(4) 0.038(3) 0.009(3) 0.013(3) 0.004(4)
O51 0.042(8) 0.047(8) 0.046(8) -0.001(7) 0.003(7) 0.009(7)
O61 0.046(8) 0.056(8) 0.043(8) 0.003(7) 0.006(7) -0.001(7)
O7 0.040(4) 0.026(3) 0.045(3) 0.002(3) -0.001(3) -0.001(3)
O71 0.052(12) 0.021(10) 0.034(10) 0.004(8) 0.004(9) 0.006(8)
O8 0.043(3) 0.028(2) 0.052(3) -0.002(2) -0.002(3) -0.002(3)
O9 0.049(3) 0.042(3) 0.058(3) -0.008(3) -0.027(3) 0.007(3)
O10 0.041(3) 0.047(3) 0.042(3) 0.000(2) 0.011(3) 0.012(3)
N4 0.042(4) 0.040(3) 0.029(3) 0.003(2) -0.003(3) 0.000(3)
C24 0.037(4) 0.035(3) 0.040(4) -0.001(3) -0.005(4) 0.006(4)
C25 0.032(4) 0.037(3) 0.034(3) 0.005(3) -0.001(3) 0.000(3)
C26 0.069(6) 0.032(4) 0.038(4) 0.005(3) 0.000(4) 0.000(4)
C27 0.066(6) 0.036(4) 0.035(4) 0.005(3) -0.006(4) 0.001(4)
N3 0.045(4) 0.025(3) 0.036(3) 0.002(3) 0.008(4) 0.007(4)
C28 0.030(4) 0.023(3) 0.025(3) -0.003(3) -0.001(3) -0.010(4)
C29 0.031(4) 0.027(3) 0.037(3) 0.006(3) 0.004(3) -0.001(3)
C30 0.038(4) 0.033(4) 0.040(4) 0.005(3) -0.008(3) -0.006(3)
C31 0.040(4) 0.026(3) 0.027(3) 0.002(3) -0.003(3) 0.005(3)
C32 0.025(4) 0.037(3) 0.051(4) 0.007(3) 0.003(4) 0.000(3)
C33 0.039(5) 0.043(4) 0.060(5) -0.001(4) -0.017(4) -0.020(4)
C34 0.043(5) 0.034(3) 0.033(4) -0.002(3) -0.005(3) 0.006(3)
N31 0.058(15) 0.063(15) 0.059(15) -0.001(10) 0.001(10) -0.004(10)
C281 0.038(14) 0.040(13) 0.039(13) 0.000(9) 0.000(9) -0.003(9)
O100 0.095(7) 0.090(7) 0.090(7) -0.006(6) 0.005(6) 0.003(6)
C100 0.095(6) 0.091(6) 0.083(6) -0.008(5) 0.008(5) 0.001(5)
C110 0.098(7) 0.091(6) 0.082(6) -0.009(6) 0.008(6) 0.000(6)
O101 0.098(7) 0.092(6) 0.084(6) -0.004(6) 0.000(6) -0.004(6)
C101 0.097(6) 0.090(5) 0.075(5) -0.010(4) 0.007(5) -0.001(5)
C111 0.097(7) 0.092(7) 0.076(6) -0.011(6) 0.004(6) -0.004(6)
O121 0.099(8) 0.096(8) 0.088(8) -0.003(7) 0.003(7) -0.001(7)
C121 0.096(7) 0.091(6) 0.080(6) -0.007(5) 0.004(5) -0.001(5)
C131 0.095(6) 0.091(6) 0.084(6) -0.007(5) 0.005(5) 0.000(5)
O1W 0.074(10) 0.072(8) 0.062(7) -0.018(6) 0.010(8) 0.004(8)
O11W 0.075(11) 0.071(9) 0.068(9) -0.010(8) 0.000(8) -0.004(8)
O12W 0.079(11) 0.066(8) 0.060(8) -0.021(7) 0.005(9) 0.000(9)

loop_
_atom_type_symbol
_atom_type_description
_atom_type_scat_dispersion_real
_atom_type_scat_dispersion_imag
_atom_type_scat_source
C C 0.0181 0.0091 'International Tables Vol C Tables 4.2.6.8 and 6.1.1.4'
H H 0.0000 0.0000 'International Tables Vol C Tables 4.2.6.8 and 6.1.1.4'
N N 0.0311 0.0180 'International Tables Vol C Tables 4.2.6.8 and 6.1.1.4'
O O 0.0492 0.0322 'International Tables Vol C Tables 4.2.6.8 and 6.1.1.4'

loop_
_geom_angle_atom_site_label_1
_geom_angle_atom_site_label_2
_geom_angle_atom_site_label_3
_geom_angle
C11 O1 C12 113.4(6)
C2 O2 C22 117.3(6)
C3 O3 C23 116.9(6)
C9 N1 C6 125.0(6)
C9 N1 C8 119.3(6)
C6 N1 C8 108.7(5)
C16 N2 C21 109.1(5)
C16 N2 C15 111.7(6)
C21 N2 C15 112.4(6)
C16 N2 H2A 107.8
C21 N2 H2A 107.8
C15 N2 H2A 107.8
C2 C1 C6 118.1(7)
C2 C1 H1A 121.0
C6 C1 H1A 121.0
O2 C2 C3 116.6(7)
O2 C2 C1 122.9(6)
C3 C2 C1 120.4(6)
C4 C3 O3 124.1(6)
C4 C3 C2 121.1(7)
O3 C3 C2 114.8(6)
C3 C4 C5 119.0(7)
C3 C4 H4A 120.5
C5 C4 H4A 120.5
C6 C5 C4 119.0(7)
C6 C5 C7 111.5(6)
C4 C5 C7 129.2(6)
C5 C6 C1 122.0(7)
C5 C6 N1 110.0(6)
C1 C6 N1 128.0(6)
C5 C7 C17 113.5(6)
C5 C7 C21 115.4(6)
C17 C7 C21 103.3(5)
C5 C7 C8 101.5(5)
C17 C7 C8 110.8(6)
C21 C7 C8 112.6(6)
C18 C8 N1 106.4(6)
C18 C8 C7 118.7(6)
N1 C8 C7 103.7(5)
C18 C8 H8A 109.2
N1 C8 H8A 109.2
C7 C8 H8A 109.2
O4 C9 N1 123.8(7)
O4 C9 C10 119.6(6)
N1 C9 C10 116.6(6)
C9 C10 C11 117.1(6)
C9 C10 H10A 108.0
C11 C10 H10A 108.0
C9 C10 H10B 108.0
C11 C10 H10B 108.0
H10A C10 H10B 107.3
O1 C11 C18 113.8(5)
O1 C11 C10 103.1(5)
C18 C11 C10 108.6(6)
O1 C11 H11A 110.4
C18 C11 H11A 110.4
C10 C11 H11A 110.4
O1 C12 C13 111.8(6)
O1 C12 H12A 109.3
C13 C12 H12A 109.3
O1 C12 H12B 109.3
C13 C12 H12B 109.3
H12A C12 H12B 107.9
C14 C13 C12 121.0(7)
C14 C13 H13A 119.5
C12 C13 H13A 119.5
C13 C14 C19 123.9(7)
C13 C14 C15 119.9(7)
C19 C14 C15 116.2(7)
C14 C15 N2 109.2(5)
C14 C15 H15A 109.8
N2 C15 H15A 109.8
C14 C15 H15B 109.8
N2 C15 H15B 109.8
H15A C15 H15B 108.3
N2 C16 C17 104.4(6)
N2 C16 H16A 110.9
C17 C16 H16A 110.9
N2 C16 H16B 110.9
C17 C16 H16B 110.9
H16A C16 H16B 108.9
C7 C17 C16 102.0(6)
C7 C17 H17A 111.4
C16 C17 H17A 111.4
C7 C17 H17B 111.4
C16 C17 H17B 111.4
H17A C17 H17B 109.2
C8 C18 C11 110.1(6)
C8 C18 C19 111.3(6)
C11 C18 C19 117.2(6)
C8 C18 H18A 105.8
C11 C18 H18A 105.8
C19 C18 H18A 105.8
C14 C19 C20 110.1(6)
C14 C19 C18 113.3(6)
C20 C19 C18 106.5(6)
C14 C19 H19A 109.0
C20 C19 H19A 109.0
C18 C19 H19A 109.0
C21 C20 C19 109.2(6)
C21 C20 H20A 109.8
C19 C20 H20A 109.8
C21 C20 H20B 109.8
C19 C20 H20B 109.8
H20A C20 H20B 108.3
C20 C21 N2 111.5(6)
C20 C21 C7 115.7(6)
N2 C21 C7 103.7(5)
C20 C21 H21A 108.6
N2 C21 H21A 108.6
C7 C21 H21A 108.6
O2 C22 H22A 109.5
O2 C22 H22B 109.5
H22A C22 H22B 109.5
O2 C22 H22C 109.5
H22A C22 H22C 109.5
H22B C22 H22C 109.5
O3 C23 H23A 109.5
O3 C23 H23B 109.5
H23A C23 H23B 109.5
O3 C23 H23C 109.5
H23A C23 H23C 109.5
H23B C23 H23C 109.5
C26 O7 H7A 109.5
C26 O71 H71 109.5
C28 O8 C281 116(2)
O9 N4 O10 124.3(6)
O9 N4 C31 117.5(7)
O10 N4 C31 118.1(7)
O51 C24 O6 108.3(19)
O51 C24 O5 38.4(18)
O6 C24 O5 125.7(7)
O51 C24 O61 124(2)
O6 C24 O61 38.6(16)
O5 C24 O61 112.9(17)
O51 C24 C25 117.1(19)
O6 C24 C25 119.5(7)
O5 C24 C25 114.7(7)
O61 C24 C25 119.4(16)
N31 C25 N3 117(2)
N31 C25 C24 107(2)
N3 C25 C24 110.8(7)
N31 C25 C26 100(2)
N3 C25 C26 112.6(7)
C24 C25 C26 109.5(6)
N31 C25 H25B 113.2
N3 C25 H25B 3.5
C24 C25 H25B 113.2
C26 C25 H25B 113.2
N31 C25 H25A 9.6
N3 C25 H25A 107.9
C24 C25 H25A 108.0
C26 C25 H25A 107.9
H25B C25 H25A 104.6
O71 C26 C27 122.4(18)
O7 C26 C27 109.6(7)
O71 C26 C25 124.7(18)
O7 C26 C25 110.6(7)
C27 C26 C25 112.2(6)
O71 C26 H26B 92.8
C27 C26 H26B 92.8
C25 C26 H26B 92.8
O7 C26 H26A 108.8
C27 C26 H26A 107.2
C25 C26 H26A 108.2
H26B C26 H26A 142.0
C26 C27 H27A 109.5
C26 C27 H27B 109.5
H27A C27 H27B 109.5
C26 C27 H27C 109.5
H27A C27 H27C 109.5
H27B C27 H27C 109.5
C28 N3 C25 126.3(8)
C28 N3 H3A 116.9
C25 N3 H3A 116.9
O8 C28 N3 120.9(8)
O8 C28 C29 123.9(6)
N3 C28 C29 115.2(7)
C34 C29 C30 118.7(7)
C34 C29 C28 124.1(7)
C30 C29 C28 117.2(7)
C34 C29 H29A 120.6
C30 C29 H29A 120.6
C28 C29 H29A 3.4
C31 C30 C29 118.7(7)
C31 C30 H30A 120.7
C29 C30 H30A 120.7
C32 C31 C30 123.0(6)
C32 C31 N4 119.2(7)
C30 C31 N4 117.8(7)
C31 C32 C33 117.6(7)
C31 C32 H32A 121.2
C33 C32 H32A 121.2
C34 C33 C32 119.7(7)
C34 C33 H33A 120.1
C32 C33 H33A 120.1
C29 C34 C33 122.2(7)
C29 C34 H34A 118.9
C33 C34 H34A 118.9
C25 N31 C281 113(4)
C25 N31 H25A 23.9
C281 N31 H25A 93.8
C25 N31 H31A 123.7
C281 N31 H31A 123.7
H25A N31 H31A 140.0
O8 C281 N31 125(4)
O8 C281 H25A 110.4
N31 C281 H25A 15.2
C100 O100 H100 109.5
C110 C100 O100 118(2)
C110 C100 H10C 107.8
O100 C100 H10C 107.8
C110 C100 H10D 107.8
O100 C100 H10D 107.8
H10C C100 H10D 107.1
C100 C110 H11B 109.5
C100 C110 H11C 109.5
H11B C110 H11C 109.5
C100 C110 H11D 109.5
H11B C110 H11D 109.5
H11C C110 H11D 109.5
C100 C110 H12W 90.0
H11B C110 H12W 105.7
H11C C110 H12W 23.4
H11D C110 H12W 130.3
C101 O101 H101 109.5
O101 C101 C111 116.4(19)
O101 C101 H10E 108.2
C111 C101 H10E 108.2
O101 C101 H10F 108.2
C111 C101 H10F 108.2
H10E C101 H10F 107.3
C101 C111 H11E 109.5
C101 C111 H11F 109.5
H11E C111 H11F 109.5
C101 C111 H11G 109.5
H11E C111 H11G 109.5
H11F C111 H11G 109.5
C121 O121 H121 109.5
O121 C121 C131 113(2)
O121 C121 H12C 108.9
C131 C121 H12C 108.9
O121 C121 H12D 108.9
C131 C121 H12D 108.9
H12C C121 H12D 107.7
C121 C131 H13B 109.5
C121 C131 H13C 109.5
H13B C131 H13C 109.5
C121 C131 H13D 109.5
H13B C131 H13D 109.5
H13C C131 H13D 109.5
H11W O1W H12W 128.1
H11W O1W H14W 80.4
H12W O1W H14W 146.4
H11W O1W H15W 59.2
H12W O1W H15W 172.4
H14W O1W H15W 26.5
H11W O1W H16W 102.3
H12W O1W H16W 107.0
H14W O1W H16W 42.6
H15W O1W H16W 67.3
H13W O11W H14W 117.9
H13W O11W H15W 68.3
H14W O11W H15W 50.5
H11W O12W H12W 77.2
H11W O12W H14W 115.7
H12W O12W H14W 160.4
H11W O12W H15W 80.9
H12W O12W H15W 156.0
H14W O12W H15W 42.7
H11W O12W H16W 116.8
H12W O12W H16W 85.6
H14W O12W H16W 75.5
H15W O12W H16W 113.3

loop_
_geom_bond_atom_site_label_1
_geom_bond_atom_site_label_2
_geom_bond_distance
O1 C11 1.431(8)
O1 C12 1.445(8)
O2 C2 1.366(8)
O2 C22 1.417(9)
O3 C3 1.380(9)
O3 C23 1.428(9)
O4 C9 1.237(8)
N1 C9 1.335(9)
N1 C6 1.421(9)
N1 C8 1.500(8)
N2 C16 1.476(10)
N2 C21 1.526(9)
N2 C15 1.533(9)
N2 H2A 0.9300
C1 C2 1.395(10)
C1 C6 1.399(9)
C1 H1A 0.9500
C2 C3 1.385(10)
C3 C4 1.379(9)
C4 C5 1.422(10)
C4 H4A 0.9500
C5 C6 1.375(9)
C5 C7 1.497(10)
C7 C17 1.520(10)
C7 C21 1.542(9)
C7 C8 1.576(9)
C8 C18 1.488(10)
C8 H8A 1.0000
C9 C10 1.525(10)
C10 C11 1.563(9)
C10 H10A 0.9900
C10 H10B 0.9900
C11 C18 1.528(10)
C11 H11A 1.0000
C12 C13 1.487(10)
C12 H12A 0.9900
C12 H12B 0.9900
C13 C14 1.340(10)
C13 H13A 0.9500
C14 C19 1.491(10)
C14 C15 1.497(10)
C15 H15A 0.9900
C15 H15B 0.9900
C16 C17 1.546(10)
C16 H16A 0.9900
C16 H16B 0.9900
C17 H17A 0.9900
C17 H17B 0.9900
C18 C19 1.575(9)
C18 H18A 1.0000
C19 C20 1.510(11)
C19 H19A 1.0000
C20 C21 1.505(10)
C20 H20A 0.9900
C20 H20B 0.9900
C21 H21A 1.0000
C22 H22A 0.9800
C22 H22B 0.9800
C22 H22C 0.9800
C23 H23A 0.9800
C23 H23B 0.9800
C23 H23C 0.9800
O5 C24 1.292(10)
O6 C24 1.203(10)
O51 C24 1.19(4)
O61 C24 1.38(4)
O7 C26 1.409(10)
O7 H7A 0.8400
O71 C26 1.05(3)
O71 H71 0.8400
O8 C28 1.265(9)
O8 C281 1.41(5)
O9 N4 1.219(8)
O10 N4 1.233(8)
N4 C31 1.469(8)
C24 C25 1.539(10)
C25 N31 1.36(5)
C25 N3 1.412(10)
C25 C26 1.555(10)
C25 H25B 1.0000
C25 H25A 1.0001
C26 C27 1.527(10)
C26 H26B 1.0000
C26 H26A 1.0001
C27 H27A 0.9800
C27 H27B 0.9800
C27 H27C 0.9800
N3 C28 1.355(10)
N3 H3A 0.8800
C28 C29 1.489(11)
C29 C34 1.353(10)
C29 C30 1.407(10)
C29 H29A 0.9500
C30 C31 1.388(11)
C30 H30A 0.9500
C31 C32 1.346(10)
C32 C33 1.420(11)
C32 H32A 0.9500
C33 C34 1.372(12)
C33 H33A 0.9500
C34 H34A 0.9500
N31 C281 1.49(7)
N31 H25A 0.4138
N31 H31A 0.8800
O100 C100 1.477(18)
O100 H100 0.8400
C100 C110 1.469(19)
C100 H10C 0.9900
C100 H10D 0.9900
C110 H11B 0.9800
C110 H11C 0.9800
C110 H11D 0.9800
C110 H12W 1.0914
O101 C101 1.464(17)
O101 H101 0.8400
C101 C111 1.507(18)
C101 H10E 0.9900
C101 H10F 0.9900
C111 H11E 0.9800
C111 H11F 0.9800
C111 H11G 0.9800
O121 C121 1.51(2)
O121 H121 0.8400
C121 C131 1.51(2)
C121 H12C 0.9900
C121 H12D 0.9900
C131 H13B 0.9800
C131 H13C 0.9800
C131 H13D 0.9800
O1W H11W 0.8399
O1W H12W 0.8799
O1W H14W 1.3204
O1W H15W 1.4765
O1W H16W 1.0632
O11W H13W 0.8720
O11W H14W 0.8188
O11W H15W 0.7075
O12W H11W 0.9857
O12W H12W 1.4295
O12W H14W 0.7082
O12W H15W 0.9724
O12W H16W 0.7569

loop_
_geom_hbond_atom_site_label_D
_geom_hbond_atom_site_label_H
_geom_hbond_atom_site_label_A
_geom_hbond_distance_DH
_geom_hbond_distance_HA
_geom_hbond_distance_DA
_geom_hbond_angle_DHA
_geom_hbond_site_symmetry_A
N2 H2A O5 0.93 1.81 2.705(9) 161.9 .
N2 H2A O51 0.93 1.81 2.73(4) 170.5 .
O7 H7A O5 0.84 1.91 2.749(9) 174.9 4_456
O71 H71 O61 0.84 2.04 2.80(5) 150.6 4_556
O100 H100 O4 0.84 1.91 2.74(3) 171.2 3_656
O101 H101 O4 0.84 1.98 2.80(2) 167.6 3_656
O121 H121 O4 0.84 2.34 3.06(4) 143.6 3_656
O1W H12W O101 0.88 1.69 2.57(5) 174.9 .

loop_
_geom_torsion_atom_site_label_1
_geom_torsion_atom_site_label_2
_geom_torsion_atom_site_label_3
_geom_torsion_atom_site_label_4
_geom_torsion
C22 O2 C2 C3 -176.9(8)
C22 O2 C2 C1 6.4(12)
C6 C1 C2 O2 -179.0(7)
C6 C1 C2 C3 4.4(12)
C23 O3 C3 C4 3.7(13)
C23 O3 C3 C2 -179.3(8)
O2 C2 C3 C4 175.9(8)
C1 C2 C3 C4 -7.3(13)
O2 C2 C3 O3 -1.2(11)
C1 C2 C3 O3 175.6(7)
O3 C3 C4 C5 -177.8(7)
C2 C3 C4 C5 5.4(13)
C3 C4 C5 C6 -0.8(13)
C3 C4 C5 C7 -174.4(8)
C4 C5 C6 C1 -1.9(13)
C7 C5 C6 C1 172.8(7)
C4 C5 C6 N1 176.2(7)
C7 C5 C6 N1 -9.1(10)
C2 C1 C6 C5 0.1(13)
C2 C1 C6 N1 -177.6(8)
C9 N1 C6 C5 -155.8(8)
C8 N1 C6 C5 -5.6(9)
C9 N1 C6 C1 22.2(13)
C8 N1 C6 C1 172.3(8)
C6 C5 C7 C17 -100.0(8)
C4 C5 C7 C17 74.0(11)
C6 C5 C7 C21 141.0(7)
C4 C5 C7 C21 -45.0(12)
C6 C5 C7 C8 18.8(9)
C4 C5 C7 C8 -167.2(8)
C9 N1 C8 C18 43.0(9)
C6 N1 C8 C18 -109.1(6)
C9 N1 C8 C7 169.0(6)
C6 N1 C8 C7 16.9(8)
C5 C7 C8 C18 97.1(7)
C17 C7 C8 C18 -142.2(6)
C21 C7 C8 C18 -27.0(8)
C5 C7 C8 N1 -20.7(7)
C17 C7 C8 N1 100.1(6)
C21 C7 C8 N1 -144.7(6)
C6 N1 C9 O4 -24.8(13)
C8 N1 C9 O4 -172.1(8)
C6 N1 C9 C10 156.3(7)
C8 N1 C9 C10 9.0(11)
O4 C9 C10 C11 145.0(8)
N1 C9 C10 C11 -36.0(11)
C12 O1 C11 C18 -70.1(8)
C12 O1 C11 C10 172.5(5)
C9 C10 C11 O1 128.7(7)
C9 C10 C11 C18 7.6(9)
C11 O1 C12 C13 90.0(8)
O1 C12 C13 C14 -64.3(10)
C12 C13 C14 C19 -4.7(11)
C12 C13 C14 C15 177.2(7)
C13 C14 C15 N2 -128.2(7)
C19 C14 C15 N2 53.6(9)
C16 N2 C15 C14 77.0(8)
C21 N2 C15 C14 -46.1(8)
C21 N2 C16 C17 -17.5(7)
C15 N2 C16 C17 -142.4(6)
C5 C7 C17 C16 -167.4(6)
C21 C7 C17 C16 -41.7(7)
C8 C7 C17 C16 79.2(7)
N2 C16 C17 C7 36.6(7)
N1 C8 C18 C11 -70.8(6)
C7 C8 C18 C11 172.8(5)
N1 C8 C18 C19 157.4(5)
C7 C8 C18 C19 41.1(8)
O1 C11 C18 C8 -70.1(7)
C10 C11 C18 C8 44.1(7)
O1 C11 C18 C19 58.5(8)
C10 C11 C18 C19 172.7(6)
C13 C14 C19 C20 179.1(7)
C15 C14 C19 C20 -2.8(9)
C13 C14 C19 C18 60.0(10)
C15 C14 C19 C18 -121.9(7)
C8 C18 C19 C14 60.3(8)
C11 C18 C19 C14 -67.7(9)
C8 C18 C19 C20 -60.8(7)
C11 C18 C19 C20 171.1(6)
C14 C19 C20 C21 -54.7(8)
C18 C19 C20 C21 68.5(7)
C19 C20 C21 N2 61.2(7)
C19 C20 C21 C7 -57.0(8)
C16 N2 C21 C20 -133.4(6)
C15 N2 C21 C20 -8.9(8)
C16 N2 C21 C7 -8.2(7)
C15 N2 C21 C7 116.3(6)
C5 C7 C21 C20 -82.0(8)
C17 C7 C21 C20 153.5(6)
C8 C7 C21 C20 33.9(8)
C5 C7 C21 N2 155.6(6)
C17 C7 C21 N2 31.1(7)
C8 C7 C21 N2 -88.5(6)
O51 C24 C25 N31 -2(3)
O6 C24 C25 N31 132(2)
O5 C24 C25 N31 -45(2)
O61 C24 C25 N31 177(3)
O51 C24 C25 N3 -130(2)
O6 C24 C25 N3 4.0(10)
O5 C24 C25 N3 -172.7(7)
O61 C24 C25 N3 49(2)
O51 C24 C25 C26 105(2)
O6 C24 C25 C26 -120.8(9)
O5 C24 C25 C26 62.5(9)
O61 C24 C25 C26 -76(2)
N31 C25 C26 O71 98(3)
N3 C25 C26 O71 -138(3)
C24 C25 C26 O71 -14(3)
N31 C25 C26 O7 165(2)
N3 C25 C26 O7 -71.0(8)
C24 C25 C26 O7 52.7(9)
N31 C25 C26 C27 -73(2)
N3 C25 C26 C27 51.8(10)
C24 C25 C26 C27 175.5(8)
N31 C25 N3 C28 13(2)
C24 C25 N3 C28 135.4(7)
C26 C25 N3 C28 -101.6(9)
C281 O8 C28 N3 -9(2)
C281 O8 C28 C29 172(2)
C25 N3 C28 O8 -0.6(12)
C25 N3 C28 C29 178.6(7)
O8 C28 C29 C34 148.0(8)
N3 C28 C29 C34 -31.1(11)
O8 C28 C29 C30 -32.2(11)
N3 C28 C29 C30 148.7(7)
C34 C29 C30 C31 1.0(10)
C28 C29 C30 C31 -178.9(6)
C29 C30 C31 C32 0.6(11)
C29 C30 C31 N4 178.4(6)
O9 N4 C31 C32 -179.9(7)
O10 N4 C31 C32 2.6(9)
O9 N4 C31 C30 2.2(9)
O10 N4 C31 C30 -175.3(6)
C30 C31 C32 C33 -2.3(11)
N4 C31 C32 C33 180.0(6)
C31 C32 C33 C34 2.4(11)
C30 C29 C34 C33 -0.8(11)
C28 C29 C34 C33 179.1(7)
C32 C33 C34 C29 -0.9(12)
N3 C25 N31 C281 -13(5)
C24 C25 N31 C281 -138(3)
C26 C25 N31 C281 108(4)
C28 O8 C281 N31 7(5)
C25 N31 C281 O8 5(7)
